data_7128528
loop_
_publ_author_name
'Wong, Anthony'
'Chakraborty, Arunavo'
'Bawari, Deependra'
'Wu, Guang'
'Dobrovetsky, Roman'
'M\'enard, Gabriel'

_publ_section_title
;
 Facile proton-coupled electron transfer enabled by coordination-induced
 E-H bond weakening to boron.
;
_journal_issue 56
_journal_name_full 'Chemical communications (Cambridge, England)'
_journal_page_first 6903
_journal_page_last 6906
_journal_paper_doi 10.1039/d1cc02832d
_journal_volume 57
_journal_year 2021
_chemical_formula_moiety 'C36 H14 B F25 K N6 V'
_chemical_formula_sum 'C36 H14 B F25 K N6 V'
_chemical_formula_weight 1106.38
_space_group_crystal_system trigonal
_space_group_IT_number 148
_space_group_name_Hall '-R 3'
_space_group_name_H-M_alt 'R -3 :H'
_atom_sites_solution_hydrogens geom
_audit_creation_date 2021-05-18
_audit_creation_method
;
Olex2 1.3
(compiled 2019.09.11 svn.r3662 for OlexSys, GUI svn.r5938)
;
_audit_update_record
;
2021-05-28 deposited with the CCDC.	2021-06-15 downloaded from the CCDC.
;
_cell_angle_alpha 90
_cell_angle_beta 90
_cell_angle_gamma 120
_cell_formula_units_Z 18
_cell_length_a 36.734(14)
_cell_length_b 36.734(14)
_cell_length_c 27.197(10)
_cell_measurement_reflns_used 786
_cell_measurement_temperature 100(2)
_cell_measurement_theta_max 15.93
_cell_measurement_theta_min 2.26
_cell_volume 31783(2)
_computing_cell_refinement 'SAINT v8.34A (Bruker, 2013)'
_computing_data_reduction 'SAINT v8.34A (Bruker, 2013)'
_computing_molecular_graphics 'Olex2 1.3 (Dolomanov et al., 2009)'
_computing_publication_material 'Olex2 1.3 (Dolomanov et al., 2009)'
_computing_structure_refinement 'XL n/a (Sheldrick, 2008)'
_diffrn_ambient_temperature 100.03
_diffrn_measured_fraction_theta_full 0.985
_diffrn_measured_fraction_theta_max 0.985
_diffrn_measurement_device_type 'Bruker APEX-II CCD'
_diffrn_measurement_method '\f and \w scans'
_diffrn_radiation_type MoK\a
_diffrn_radiation_wavelength 0.71073
_diffrn_reflns_av_R_equivalents 0.1897
_diffrn_reflns_av_unetI/netI 0.3603
_diffrn_reflns_Laue_measured_fraction_full 0.985
_diffrn_reflns_Laue_measured_fraction_max 0.985
_diffrn_reflns_limit_h_max 36
_diffrn_reflns_limit_h_min -41
_diffrn_reflns_limit_k_max 42
_diffrn_reflns_limit_k_min -12
_diffrn_reflns_limit_l_max 12
_diffrn_reflns_limit_l_min -30
_diffrn_reflns_number 19451
_diffrn_reflns_point_group_measured_fraction_full 0.985
_diffrn_reflns_point_group_measured_fraction_max 0.985
_diffrn_reflns_theta_full 24.167
_diffrn_reflns_theta_max 24.167
_diffrn_reflns_theta_min 0.985
_diffrn_standards_number 0
_exptl_absorpt_coefficient_mu 0.288
_exptl_absorpt_correction_T_max 0.7450
_exptl_absorpt_correction_T_min 0.6314
_exptl_absorpt_correction_type none
_exptl_absorpt_process_details
;
SADABS-2014/5 (Bruker,2014/5) was used for absorption correction.
wR2(int) was 0.0645 before and 0.0484 after correction.
The Ratio of minimum to maximum transmission is 0.8475.
The \l/2 correction factor is 0.00150.
;
_exptl_crystal_colour black
_exptl_crystal_density_diffrn 1.040
_exptl_crystal_description block
_exptl_crystal_F_000 9792
_exptl_crystal_size_max 0.2
_exptl_crystal_size_mid 0.15
_exptl_crystal_size_min 0.1
_refine_diff_density_max 0.274
_refine_diff_density_min -0.500
_refine_diff_density_rms 0.123
_refine_ls_extinction_method none
_refine_ls_goodness_of_fit_ref 0.852
_refine_ls_hydrogen_treatment constr
_refine_ls_matrix_type full
_refine_ls_number_parameters 625
_refine_ls_number_reflns 11157
_refine_ls_number_restraints 0
_refine_ls_restrained_S_all 0.852
_refine_ls_R_factor_all 0.2326
_refine_ls_R_factor_gt 0.0846
_refine_ls_shift/su_max 0.000
_refine_ls_shift/su_mean 0.000
_refine_ls_structure_factor_coef Fsqd
_refine_ls_weighting_details 'w=1/[\s^2^(Fo^2^)+(0.1177P)^2^] where P=(Fo^2^+2Fc^2^)/3'
_refine_ls_weighting_scheme calc
_refine_ls_wR_factor_gt 0.2049
_refine_ls_wR_factor_ref 0.2798
_reflns_Friedel_coverage 0.000
_reflns_number_gt 3077
_reflns_number_total 11157
_reflns_threshold_expression 'I > 2\s(I)'
_cod_data_source_file d1cc02832d2.cif
_cod_data_source_block aw011121_0m_a
_cod_depositor_comments 'Adding full bibliography for 7128526--7128532.cif.'
_cod_original_cell_volume 31782(27)
_cod_original_sg_symbol_H-M 'R -3'
_cod_database_code 7128528
_shelx_shelxl_version_number 2014/7
_shelx_space_group_comment
;
The symmetry employed for this shelxl refinement is uniquely defined
by the following loop, which should always be used as a source of
symmetry information in preference to the above space-group names.
They are only intended as comments.
;
_olex2_refinement_description
;
1. Fixed Uiso
 At 1.2 times of:
  All C(H,H) groups, All N(H,H) groups
2. Uiso/Uaniso restraints and constraints
Uanis(C16) = Uanis(C22)
3.a Secondary CH2 refined with riding coordinates:
 C2(H2A,H2B), C6(H6C,H6D), C5(H5A,H5B), C3(H3A,H3B), C4(H4A,H4B), C1(H1A,H1B)
3.b X=CH2 refined with riding coordinates:
 N6(H6A,H6B)
;
_smtbx_masks_void_probe_radius 1.2
_smtbx_masks_void_truncation_radius 1.2
_olex2_submission_special_instructions 'No special instructions were received'

loop_
_space_group_symop_operation_xyz
'x, y, z'
'-y, x-y, z'
'-x+y, -x, z'
'x+2/3, y+1/3, z+1/3'
'-y+2/3, x-y+1/3, z+1/3'
'-x+y+2/3, -x+1/3, z+1/3'
'x+1/3, y+2/3, z+2/3'
'-y+1/3, x-y+2/3, z+2/3'
'-x+y+1/3, -x+2/3, z+2/3'
'-x, -y, -z'
'y, -x+y, -z'
'x-y, x, -z'
'-x+2/3, -y+1/3, -z+1/3'
'y+2/3, -x+y+1/3, -z+1/3'
'x-y+2/3, x+1/3, -z+1/3'
'-x+1/3, -y+2/3, -z+2/3'
'y+1/3, -x+y+2/3, -z+2/3'
'x-y+1/3, x+2/3, -z+2/3'

loop_
_atom_site_label
_atom_site_type_symbol
_atom_site_fract_x
_atom_site_fract_y
_atom_site_fract_z
_atom_site_U_iso_or_equiv
_atom_site_adp_type
_atom_site_occupancy
_atom_site_site_symmetry_order
_atom_site_calc_flag
_atom_site_refinement_flags_posn
_atom_site_refinement_flags_adp
_atom_site_refinement_flags_occupancy
_atom_site_disorder_assembly
_atom_site_disorder_group
V1 V 0.73341(6) 0.65561(6) 0.37523(6) 0.0530(6) Uani 1 1 d . . . . .
K1 K 0.83410(8) 0.58772(8) 0.24177(8) 0.0526(7) Uani 1 1 d . . . . .
F1 F 0.62467(17) 0.58466(17) 0.39253(18) 0.0514(16) Uani 1 1 d . . . . .
F16 F 0.75048(18) 0.53482(19) 0.23938(18) 0.0537(17) Uani 1 1 d . . . . .
F20 F 0.66019(17) 0.54550(18) 0.35608(19) 0.0541(16) Uani 1 1 d . . . . .
F25 F 0.65639(18) 0.57320(19) 0.2571(2) 0.0576(17) Uani 1 1 d . . . . .
F21 F 0.79789(19) 0.64383(19) 0.20703(18) 0.0589(17) Uani 1 1 d . . . . .
F2 F 0.55920(19) 0.53536(19) 0.33651(19) 0.0583(17) Uani 1 1 d . . . . .
F10 F 0.7522(2) 0.7060(2) 0.27274(19) 0.0630(18) Uani 1 1 d . . . . .
F24 F 0.6340(2) 0.5852(2) 0.1679(2) 0.0718(19) Uani 1 1 d . . . . .
F15 F 0.8034(2) 0.6248(2) 0.4115(2) 0.0676(19) Uani 1 1 d . . . . .
F22 F 0.77544(19) 0.6558(2) 0.11941(19) 0.0646(18) Uani 1 1 d . . . . .
F17 F 0.71029(19) 0.45238(19) 0.2530(2) 0.0658(18) Uani 1 1 d . . . . .
F23 F 0.6933(2) 0.6249(2) 0.0976(2) 0.0716(19) Uani 1 1 d . . . . .
F3 F 0.5485(2) 0.5626(2) 0.2477(2) 0.071(2) Uani 1 1 d . . . . .
F4 F 0.6036(2) 0.6414(2) 0.2183(2) 0.074(2) Uani 1 1 d . . . . .
F5 F 0.6713(2) 0.6916(2) 0.2728(2) 0.0708(19) Uani 1 1 d . . . . .
F19 F 0.6202(2) 0.46417(19) 0.3676(2) 0.0723(19) Uani 1 1 d . . . . .
F7 F 0.9165(2) 0.7526(2) 0.2720(2) 0.079(2) Uani 1 1 d . . . . .
F6 F 0.8738(2) 0.7256(2) 0.3552(2) 0.074(2) Uani 1 1 d . . . . .
F9 F 0.7954(2) 0.7306(2) 0.1888(2) 0.0692(19) Uani 1 1 d . . . . .
F11 F 0.6628(2) 0.5442(2) 0.4619(2) 0.073(2) Uani 1 1 d . . . . .
F8 F 0.8778(2) 0.7559(2) 0.1872(2) 0.082(2) Uani 1 1 d . . . . .
F18 F 0.6447(2) 0.4147(2) 0.3177(2) 0.077(2) Uani 1 1 d . . . . .
F14 F 0.8101(3) 0.5559(3) 0.4096(3) 0.100(3) Uani 1 1 d . . . . .
N6 N 0.7838(2) 0.6084(2) 0.2974(3) 0.047(2) Uani 1 1 d . . . . .
H6A H 0.7908 0.5894 0.3044 0.056 Uiso 1 1 calc R U . . .
H6B H 0.8034 0.6349 0.2936 0.056 Uiso 1 1 calc R U . . .
N5 N 0.7290(3) 0.6222(3) 0.3318(3) 0.047(2) Uani 1 1 d . . . . .
N2 N 0.6869(3) 0.6629(3) 0.3644(3) 0.054(3) Uani 1 1 d . . . . .
F12 F 0.6708(3) 0.4761(3) 0.4624(3) 0.113(3) Uani 1 1 d . . . . .
N3 N 0.7877(3) 0.7049(3) 0.3620(3) 0.050(2) Uani 1 1 d . . . . .
N4 N 0.7301(3) 0.6221(3) 0.4327(2) 0.053(3) Uani 1 1 d . . . . .
N1 N 0.7411(3) 0.7012(3) 0.4387(3) 0.061(3) Uani 1 1 d . . . . .
C35 C 0.6750(4) 0.6000(4) 0.1773(4) 0.053(3) Uani 1 1 d . . . . .
F13 F 0.7442(3) 0.4808(3) 0.4360(3) 0.129(3) Uani 1 1 d . . . . .
C36 C 0.6876(4) 0.5942(3) 0.2260(3) 0.045(3) Uani 1 1 d . . . . .
C24 C 0.7695(4) 0.5879(4) 0.4227(4) 0.052(3) Uani 1 1 d . . . . .
C20 C 0.7003(4) 0.5495(4) 0.4488(4) 0.053(3) Uani 1 1 d . . . . .
C30 C 0.6768(4) 0.5265(4) 0.3310(4) 0.045(3) Uani 1 1 d . . . . .
C12 C 0.6440(3) 0.6530(3) 0.2890(4) 0.046(3) Uani 1 1 d . . . . .
C7 C 0.6509(4) 0.6382(4) 0.3351(4) 0.049(3) Uani 1 1 d . . . . .
C8 C 0.6210(4) 0.5984(4) 0.3474(4) 0.049(3) Uani 1 1 d . . . . .
C19 C 0.7318(4) 0.5864(4) 0.4352(4) 0.056(3) Uani 1 1 d . . . . .
C32 C 0.7561(3) 0.6283(3) 0.2011(4) 0.047(3) Uani 1 1 d . . . . .
C31 C 0.7282(3) 0.6079(3) 0.2381(3) 0.039(3) Uani 1 1 d . . . . .
C25 C 0.7106(4) 0.5463(4) 0.3004(4) 0.048(3) Uani 1 1 d . . . . .
C26 C 0.7203(4) 0.5204(4) 0.2733(4) 0.052(3) Uani 1 1 d . . . . .
C18 C 0.7925(4) 0.7161(4) 0.2734(4) 0.061(3) Uani 1 1 d . . . . .
C34 C 0.7046(4) 0.6204(4) 0.1428(4) 0.058(3) Uani 1 1 d . . . . .
C9 C 0.5866(4) 0.5740(3) 0.3206(4) 0.047(3) Uani 1 1 d . . . . .
C29 C 0.6550(3) 0.4841(4) 0.3361(4) 0.056(3) Uani 1 1 d . . . . .
C33 C 0.7449(4) 0.6343(4) 0.1542(4) 0.050(3) Uani 1 1 d . . . . .
C13 C 0.8113(4) 0.7148(4) 0.3187(4) 0.057(3) Uani 1 1 d . . . . .
C17 C 0.8136(4) 0.7293(4) 0.2313(4) 0.057(3) Uani 1 1 d . . . . .
C10 C 0.5814(4) 0.5885(4) 0.2762(4) 0.058(3) Uani 1 1 d . . . . .
C15 C 0.8758(4) 0.7407(4) 0.2729(4) 0.060(3) Uani 1 1 d . . . . .
C27 C 0.6993(4) 0.4774(5) 0.2788(4) 0.060(4) Uani 1 1 d . . . . .
C14 C 0.8541(4) 0.7272(4) 0.3162(4) 0.062(3) Uani 1 1 d . . . . .
C16 C 0.8546(5) 0.7417(4) 0.2308(4) 0.070(3) Uani 1 1 d . . . . .
C2 C 0.6898(4) 0.7027(4) 0.3837(4) 0.068(4) Uani 1 1 d . . . . .
H2A H 0.6622 0.7012 0.3814 0.082 Uiso 1 1 calc R U . . .
H2B H 0.7106 0.7274 0.3646 0.082 Uiso 1 1 calc R U . . .
C22 C 0.7392(5) 0.5160(4) 0.4375(4) 0.070(3) Uani 1 1 d . . . . .
C11 C 0.6101(4) 0.6283(4) 0.2621(4) 0.056(3) Uani 1 1 d . . . . .
C6 C 0.8089(4) 0.7320(4) 0.4042(4) 0.073(4) Uani 1 1 d . . . . .
H6C H 0.8337 0.7584 0.3931 0.088 Uiso 1 1 calc R U . . .
H6D H 0.8185 0.7176 0.4272 0.088 Uiso 1 1 calc R U . . .
C23 C 0.7732(4) 0.5535(5) 0.4216(4) 0.071(4) Uani 1 1 d . . . . .
C5 C 0.7787(4) 0.7411(4) 0.4289(4) 0.072(4) Uani 1 1 d . . . . .
H5A H 0.7908 0.7564 0.4600 0.087 Uiso 1 1 calc R U . . .
H5B H 0.7720 0.7587 0.4075 0.087 Uiso 1 1 calc R U . . .
C28 C 0.6664(4) 0.4581(4) 0.3116(5) 0.067(4) Uani 1 1 d . . . . .
C3 C 0.7418(4) 0.6795(4) 0.4849(4) 0.071(4) Uani 1 1 d . . . . .
H3A H 0.7712 0.6876 0.4929 0.086 Uiso 1 1 calc R U . . .
H3B H 0.7305 0.6885 0.5124 0.086 Uiso 1 1 calc R U . . .
C4 C 0.7164(4) 0.6331(4) 0.4793(4) 0.063(3) Uani 1 1 d . . . . .
H4A H 0.6861 0.6241 0.4777 0.075 Uiso 1 1 calc R U . . .
H4B H 0.7210 0.6190 0.5076 0.075 Uiso 1 1 calc R U . . .
C21 C 0.7021(4) 0.5136(5) 0.4502(4) 0.078(4) Uani 1 1 d . . . . .
C1 C 0.7036(5) 0.7062(4) 0.4373(4) 0.080(4) Uani 1 1 d . . . . .
H1A H 0.7104 0.7339 0.4508 0.096 Uiso 1 1 calc R U . . .
H1B H 0.6807 0.6840 0.4572 0.096 Uiso 1 1 calc R U . . .
B1 B 0.7383(4) 0.5958(4) 0.2916(4) 0.046(3) Uani 1 1 d . . . . .

loop_
_atom_site_aniso_label
_atom_site_aniso_U_11
_atom_site_aniso_U_22
_atom_site_aniso_U_33
_atom_site_aniso_U_23
_atom_site_aniso_U_13
_atom_site_aniso_U_12
V1 0.0615(14) 0.0662(15) 0.0301(10) -0.0014(10) 0.0046(10) 0.0311(12)
K1 0.0541(17) 0.0663(18) 0.0362(13) 0.0021(13) 0.0017(12) 0.0290(15)
F1 0.056(4) 0.057(4) 0.034(3) 0.007(3) 0.010(3) 0.023(3)
F16 0.058(4) 0.071(4) 0.033(3) 0.004(3) 0.010(3) 0.032(4)
F20 0.056(4) 0.061(4) 0.046(3) -0.003(3) 0.008(3) 0.030(4)
F25 0.050(4) 0.070(4) 0.048(3) 0.010(3) 0.009(3) 0.026(4)
F21 0.054(4) 0.083(5) 0.040(3) 0.010(3) 0.012(3) 0.035(4)
F2 0.065(4) 0.064(4) 0.037(3) 0.006(3) 0.004(3) 0.026(4)
F10 0.072(5) 0.081(5) 0.041(3) 0.001(3) 0.006(3) 0.043(4)
F24 0.068(5) 0.097(5) 0.049(4) 0.012(4) -0.005(4) 0.040(4)
F15 0.064(5) 0.088(5) 0.050(4) 0.005(4) 0.007(4) 0.038(4)
F22 0.068(5) 0.085(5) 0.046(4) 0.015(4) 0.007(3) 0.043(4)
F17 0.070(5) 0.067(5) 0.062(4) -0.005(4) 0.002(4) 0.035(4)
F23 0.077(5) 0.088(5) 0.047(4) 0.011(4) -0.003(4) 0.039(4)
F3 0.087(5) 0.080(5) 0.036(3) 0.014(4) 0.001(4) 0.034(4)
F4 0.084(5) 0.079(5) 0.046(4) 0.022(4) 0.001(4) 0.030(4)
F5 0.070(5) 0.067(5) 0.066(4) 0.028(4) 0.005(4) 0.027(4)
F19 0.077(5) 0.061(4) 0.071(4) -0.001(4) 0.010(4) 0.029(4)
F7 0.053(5) 0.101(6) 0.076(5) -0.009(4) -0.003(4) 0.032(4)
F6 0.077(5) 0.096(6) 0.052(4) -0.004(4) -0.012(4) 0.044(4)
F9 0.089(5) 0.080(5) 0.047(4) 0.012(4) 0.014(4) 0.049(4)
F11 0.058(5) 0.101(6) 0.056(4) 0.017(4) 0.016(4) 0.036(4)
F8 0.086(5) 0.093(5) 0.059(4) 0.012(4) 0.023(4) 0.040(5)
F18 0.082(5) 0.062(5) 0.075(4) -0.002(4) 0.022(4) 0.027(4)
F14 0.107(6) 0.141(7) 0.085(5) 0.027(5) 0.016(5) 0.086(6)
N6 0.045(6) 0.045(6) 0.049(5) -0.003(4) 0.004(5) 0.022(5)
N5 0.053(6) 0.049(6) 0.037(5) -0.004(4) -0.001(4) 0.023(5)
N2 0.066(7) 0.051(6) 0.051(6) 0.018(5) 0.021(5) 0.033(6)
F12 0.146(8) 0.098(7) 0.083(5) 0.023(5) 0.019(5) 0.053(6)
N3 0.071(7) 0.056(6) 0.027(5) -0.013(5) -0.010(5) 0.035(5)
N4 0.066(7) 0.095(8) 0.012(4) -0.001(5) 0.010(4) 0.051(6)
N1 0.076(8) 0.081(8) 0.032(5) -0.004(5) 0.010(5) 0.043(7)
C35 0.037(7) 0.069(9) 0.060(8) 0.015(7) -0.001(6) 0.031(7)
F13 0.157(9) 0.128(8) 0.125(7) 0.016(6) 0.032(6) 0.089(7)
C36 0.049(8) 0.058(8) 0.029(6) 0.002(6) 0.006(6) 0.029(7)
C24 0.068(10) 0.070(10) 0.027(6) 0.009(6) -0.003(6) 0.041(9)
C20 0.068(10) 0.043(8) 0.034(6) 0.020(6) -0.006(6) 0.019(8)
C30 0.063(8) 0.036(7) 0.041(7) 0.010(6) -0.003(6) 0.030(7)
C12 0.039(7) 0.035(7) 0.048(7) 0.003(6) 0.018(6) 0.006(6)
C7 0.065(9) 0.075(9) 0.027(6) -0.005(6) -0.008(6) 0.050(8)
C8 0.071(9) 0.038(8) 0.037(7) 0.016(6) 0.022(7) 0.027(7)
C19 0.093(11) 0.044(8) 0.037(7) 0.009(6) 0.005(7) 0.040(9)
C32 0.028(7) 0.053(8) 0.054(7) -0.003(6) -0.015(6) 0.016(6)
C31 0.048(7) 0.029(6) 0.035(6) 0.010(5) 0.009(6) 0.016(6)
C25 0.066(9) 0.053(8) 0.037(6) 0.004(6) 0.001(6) 0.037(7)
C26 0.053(8) 0.049(8) 0.035(7) 0.000(7) -0.022(6) 0.012(7)
C18 0.045(8) 0.081(10) 0.056(8) -0.007(7) 0.002(7) 0.031(7)
C34 0.069(9) 0.090(10) 0.024(6) 0.020(6) 0.005(6) 0.048(8)
C9 0.053(8) 0.032(7) 0.040(7) 0.013(6) 0.016(6) 0.008(7)
C29 0.042(7) 0.081(10) 0.045(7) 0.010(7) 0.021(6) 0.031(8)
C33 0.053(8) 0.063(8) 0.040(7) 0.007(6) 0.010(7) 0.032(7)
C13 0.070(10) 0.061(8) 0.052(8) -0.005(6) 0.004(7) 0.041(8)
C17 0.072(9) 0.091(10) 0.029(7) 0.003(6) 0.013(7) 0.055(8)
C10 0.071(9) 0.056(9) 0.043(7) -0.012(7) -0.006(7) 0.028(8)
C15 0.076(10) 0.067(9) 0.043(7) 0.000(6) -0.010(7) 0.041(8)
C27 0.059(9) 0.118(13) 0.028(6) -0.019(7) 0.001(6) 0.065(9)
C14 0.061(9) 0.068(9) 0.051(8) 0.023(7) 0.021(7) 0.029(8)
C16 0.117(9) 0.055(6) 0.055(6) 0.015(5) 0.018(6) 0.055(7)
C2 0.058(8) 0.078(10) 0.059(8) 0.028(7) 0.021(7) 0.026(7)
C22 0.117(9) 0.055(6) 0.055(6) 0.015(5) 0.018(6) 0.055(7)
C11 0.082(10) 0.060(9) 0.027(6) 0.020(6) 0.006(7) 0.035(8)
C6 0.095(10) 0.062(9) 0.034(7) -0.009(6) -0.007(7) 0.017(8)
C23 0.068(10) 0.119(14) 0.048(7) 0.014(8) 0.006(7) 0.065(11)
C5 0.086(10) 0.087(11) 0.032(7) -0.016(7) 0.001(7) 0.035(9)
C28 0.065(9) 0.053(9) 0.070(9) -0.011(8) -0.002(8) 0.020(8)
C3 0.095(11) 0.118(12) 0.029(6) -0.007(7) 0.000(7) 0.074(10)
C4 0.084(10) 0.065(9) 0.046(7) 0.021(7) 0.017(7) 0.043(8)
C21 0.064(10) 0.071(11) 0.050(8) 0.029(8) 0.025(7) -0.003(9)
C1 0.134(13) 0.102(11) 0.034(7) -0.002(7) -0.011(8) 0.083(10)
B1 0.056(9) 0.060(10) 0.029(7) -0.005(7) -0.008(6) 0.033(8)

loop_
_atom_type_symbol
_atom_type_description
_atom_type_scat_dispersion_real
_atom_type_scat_dispersion_imag
_atom_type_scat_source
C C 0.0033 0.0016 'International Tables Vol C Tables 4.2.6.8 and 6.1.1.4'
H H 0.0000 0.0000 'International Tables Vol C Tables 4.2.6.8 and 6.1.1.4'
B B 0.0013 0.0007 'International Tables Vol C Tables 4.2.6.8 and 6.1.1.4'
N N 0.0061 0.0033 'International Tables Vol C Tables 4.2.6.8 and 6.1.1.4'
F F 0.0171 0.0103 'International Tables Vol C Tables 4.2.6.8 and 6.1.1.4'
K K 0.2009 0.2494 'International Tables Vol C Tables 4.2.6.8 and 6.1.1.4'
V V 0.3005 0.5294 'International Tables Vol C Tables 4.2.6.8 and 6.1.1.4'

loop_
_geom_angle_atom_site_label_1
_geom_angle_atom_site_label_2
_geom_angle_atom_site_label_3
_geom_angle
_geom_angle_site_symmetry_1
_geom_angle_site_symmetry_3
_geom_angle_publ_flag
N5 V1 N2 103.6(4) . . ?
N5 V1 N3 103.5(4) . . ?
N5 V1 N4 98.6(4) . . ?
N5 V1 N1 177.2(4) . . ?
N2 V1 N3 114.9(4) . . ?
N2 V1 N4 116.2(4) . . ?
N2 V1 N1 78.8(4) . . ?
N3 V1 N4 116.5(4) . . ?
N3 V1 N1 76.6(4) . . ?
N4 V1 N1 78.9(4) . . ?
F1 K1 F20 50.49(16) 17 17 ?
F1 K1 F21 118.80(18) 17 . ?
F1 K1 F2 54.31(17) 17 17 ?
F1 K1 F22 62.11(16) 17 13_665 ?
F1 K1 F19 100.53(18) 17 17 ?
F1 K1 F9 84.04(18) 17 13_665 ?
F1 K1 F11 67.44(18) 17 17 ?
F1 K1 F8 136.92(18) 17 13_665 ?
F16 K1 F1 159.94(18) . 17 ?
F16 K1 F20 110.81(18) . 17 ?
F16 K1 F21 76.06(18) . . ?
F16 K1 F2 117.01(18) . 17 ?
F16 K1 F22 135.11(19) . 13_665 ?
F16 K1 F19 60.32(18) . 17 ?
F16 K1 F9 111.99(19) . 13_665 ?
F16 K1 F11 110.7(2) . 17 ?
F16 K1 F8 61.93(17) . 13_665 ?
F16 K1 N6 62.3(2) . . ?
F21 K1 F20 159.27(16) . 17 ?
F2 K1 F20 70.91(16) 17 17 ?
F2 K1 F21 88.48(17) 17 . ?
F2 K1 F22 68.28(16) 17 13_665 ?
F2 K1 F8 143.4(2) 17 13_665 ?
F22 K1 F20 112.50(17) 13_665 17 ?
F22 K1 F21 59.20(16) 13_665 . ?
F22 K1 F8 87.60(18) 13_665 13_665 ?
F19 K1 F20 50.50(17) 17 17 ?
F19 K1 F21 131.80(18) 17 . ?
F19 K1 F2 93.51(18) 17 17 ?
F19 K1 F22 159.78(18) 17 13_665 ?
F19 K1 F8 112.6(2) 17 13_665 ?
F9 K1 F20 108.91(18) 13_665 17 ?
F9 K1 F21 85.04(17) 13_665 . ?
F9 K1 F2 127.19(19) 13_665 17 ?
F9 K1 F22 63.57(17) 13_665 13_665 ?
F9 K1 F19 128.25(19) 13_665 17 ?
F9 K1 F8 54.05(18) 13_665 13_665 ?
F11 K1 F20 56.99(16) 17 17 ?
F11 K1 F21 140.54(17) 17 . ?
F11 K1 F2 118.48(19) 17 17 ?
F11 K1 F22 102.28(19) 17 13_665 ?
F11 K1 F19 78.14(19) 17 17 ?
F11 K1 F9 55.97(18) 17 13_665 ?
F11 K1 F8 92.61(18) 17 13_665 ?
F8 K1 F20 145.63(19) 13_665 17 ?
F8 K1 F21 55.08(17) 13_665 . ?
N6 K1 F1 113.6(2) . 17 ?
N6 K1 F20 110.2(2) . 17 ?
N6 K1 F21 54.45(19) . . ?
N6 K1 F2 59.4(2) . 17 ?
N6 K1 F22 91.8(2) . 13_665 ?
N6 K1 F19 85.9(2) . 17 ?
N6 K1 F9 139.5(2) . 13_665 ?
N6 K1 F11 163.8(2) . 17 ?
N6 K1 F8 96.0(2) . 13_665 ?
C8 F1 K1 125.3(6) . 18_545 ?
C26 F16 K1 133.9(5) . . ?
C30 F20 K1 125.9(6) . 18_545 ?
C32 F21 K1 121.9(6) . . ?
C9 F2 K1 119.7(6) . 18_545 ?
C33 F22 K1 136.8(6) . 13_665 ?
C29 F19 K1 129.0(7) . 18_545 ?
C17 F9 K1 126.3(6) . 13_665 ?
C20 F11 K1 136.8(6) . 18_545 ?
C16 F8 K1 119.5(7) . 13_665 ?
K1 N6 H6A 53.1 . . ?
K1 N6 H6B 87.2 . . ?
H6A N6 H6B 120.0 . . ?
B1 N6 K1 130.5(6) . . ?
B1 N6 H6A 120.0 . . ?
B1 N6 H6B 120.0 . . ?
B1 N5 V1 164.4(7) . . ?
C7 N2 V1 128.4(7) . . ?
C7 N2 C2 114.0(9) . . ?
C2 N2 V1 117.0(8) . . ?
C13 N3 V1 127.8(7) . . ?
C13 N3 C6 115.8(9) . . ?
C6 N3 V1 115.9(7) . . ?
C19 N4 V1 129.6(7) . . ?
C19 N4 C4 114.1(9) . . ?
C4 N4 V1 115.4(7) . . ?
C5 N1 V1 107.5(6) . . ?
C5 N1 C3 115.5(10) . . ?
C5 N1 C1 110.3(11) . . ?
C3 N1 V1 105.5(7) . . ?
C1 N1 V1 106.5(7) . . ?
C1 N1 C3 110.9(9) . . ?
F24 C35 C36 119.2(10) . . ?
F24 C35 C34 121.5(10) . . ?
C34 C35 C36 119.2(10) . . ?
F25 C36 C35 114.9(10) . . ?
F25 C36 C31 122.4(9) . . ?
C31 C36 C35 122.6(10) . . ?
F15 C24 C19 119.7(12) . . ?
F15 C24 C23 118.0(13) . . ?
C23 C24 C19 122.2(13) . . ?
F11 C20 C21 113.5(12) . . ?
C19 C20 F11 122.1(12) . . ?
C19 C20 C21 124.4(14) . . ?
F20 C30 C25 124.8(10) . . ?
F20 C30 C29 113.0(10) . . ?
C29 C30 C25 122.0(11) . . ?
F5 C12 C7 120.5(11) . . ?
C11 C12 F5 119.3(10) . . ?
C11 C12 C7 120.3(10) . . ?
N2 C7 C12 122.2(11) . . ?
C8 C7 N2 122.8(10) . . ?
C8 C7 C12 115.0(11) . . ?
F1 C8 C7 116.6(11) . . ?
C9 C8 F1 118.5(10) . . ?
C9 C8 C7 124.6(10) . . ?
N4 C19 C24 118.4(12) . . ?
C20 C19 N4 124.9(13) . . ?
C20 C19 C24 116.7(12) . . ?
F21 C32 C31 121.7(9) . . ?
F21 C32 C33 114.0(10) . . ?
C31 C32 C33 124.3(10) . . ?
C36 C31 C32 114.2(9) . . ?
C36 C31 B1 118.5(9) . . ?
C32 C31 B1 127.2(10) . . ?
C30 C25 C26 115.9(11) . . ?
C30 C25 B1 126.2(10) . . ?
C26 C25 B1 117.8(10) . . ?
F16 C26 C25 123.0(11) . . ?
F16 C26 C27 114.1(11) . . ?
C27 C26 C25 122.9(11) . . ?
F10 C18 C13 119.4(10) . . ?
C17 C18 F10 117.2(11) . . ?
C17 C18 C13 123.3(12) . . ?
F23 C34 C35 119.8(11) . . ?
F23 C34 C33 121.3(10) . . ?
C33 C34 C35 118.9(10) . . ?
F2 C9 C8 119.4(10) . . ?
F2 C9 C10 121.3(11) . . ?
C8 C9 C10 119.2(11) . . ?
C30 C29 F19 121.5(11) . . ?
C30 C29 C28 122.3(11) . . ?
C28 C29 F19 116.2(11) . . ?
F22 C33 C32 120.0(10) . . ?
C34 C33 F22 119.2(10) . . ?
C34 C33 C32 120.8(10) . . ?
N3 C13 C18 119.2(11) . . ?
N3 C13 C14 125.0(11) . . ?
C14 C13 C18 115.6(11) . . ?
C18 C17 F9 122.6(11) . . ?
C18 C17 C16 119.1(12) . . ?
C16 C17 F9 118.3(10) . . ?
F3 C10 C9 118.9(11) . . ?
F3 C10 C11 122.2(11) . . ?
C11 C10 C9 118.8(11) . . ?
F7 C15 C14 119.4(11) . . ?
F7 C15 C16 121.8(12) . . ?
C14 C15 C16 118.8(13) . . ?
F17 C27 C26 122.1(11) . . ?
F17 C27 C28 117.5(13) . . ?
C26 C27 C28 120.4(12) . . ?
F6 C14 C13 120.3(10) . . ?
F6 C14 C15 118.6(11) . . ?
C15 C14 C13 121.1(12) . . ?
C17 C16 F8 120.4(12) . . ?
C17 C16 C15 122.1(12) . . ?
C15 C16 F8 117.4(13) . . ?
N2 C2 H2A 110.6 . . ?
N2 C2 H2B 110.6 . . ?
N2 C2 C1 105.9(9) . . ?
H2A C2 H2B 108.7 . . ?
C1 C2 H2A 110.6 . . ?
C1 C2 H2B 110.6 . . ?
C23 C22 F13 115.9(14) . . ?
C21 C22 F13 122.5(15) . . ?
C21 C22 C23 121.4(13) . . ?
F4 C11 C10 116.9(12) . . ?
C12 C11 F4 121.0(11) . . ?
C12 C11 C10 122.1(10) . . ?
N3 C6 H6C 110.1 . . ?
N3 C6 H6D 110.1 . . ?
N3 C6 C5 107.9(10) . . ?
H6C C6 H6D 108.4 . . ?
C5 C6 H6C 110.1 . . ?
C5 C6 H6D 110.1 . . ?
F14 C23 C22 121.3(14) . . ?
C24 C23 F14 120.9(14) . . ?
C24 C23 C22 117.6(13) . . ?
N1 C5 C6 107.6(11) . . ?
N1 C5 H5A 110.2 . . ?
N1 C5 H5B 110.2 . . ?
C6 C5 H5A 110.2 . . ?
C6 C5 H5B 110.2 . . ?
H5A C5 H5B 108.5 . . ?
F18 C28 C29 122.3(12) . . ?
C27 C28 F18 121.4(12) . . ?
C27 C28 C29 116.2(12) . . ?
N1 C3 H3A 109.5 . . ?
N1 C3 H3B 109.5 . . ?
H3A C3 H3B 108.0 . . ?
C4 C3 N1 110.9(9) . . ?
C4 C3 H3A 109.5 . . ?
C4 C3 H3B 109.5 . . ?
N4 C4 H4A 110.3 . . ?
N4 C4 H4B 110.3 . . ?
C3 C4 N4 107.1(9) . . ?
C3 C4 H4A 110.3 . . ?
C3 C4 H4B 110.3 . . ?
H4A C4 H4B 108.6 . . ?
F12 C21 C20 125.6(14) . . ?
F12 C21 C22 116.9(16) . . ?
C20 C21 C22 117.5(13) . . ?
N1 C1 C2 107.8(10) . . ?
N1 C1 H1A 110.1 . . ?
N1 C1 H1B 110.1 . . ?
C2 C1 H1A 110.1 . . ?
C2 C1 H1B 110.1 . . ?
H1A C1 H1B 108.5 . . ?
N6 B1 N5 106.4(8) . . ?
N6 B1 C31 112.3(9) . . ?
N6 B1 C25 108.3(9) . . ?
N5 B1 C31 107.5(9) . . ?
C25 B1 N5 112.2(9) . . ?
C25 B1 C31 110.1(9) . . ?

loop_
_geom_bond_atom_site_label_1
_geom_bond_atom_site_label_2
_geom_bond_distance
_geom_bond_site_symmetry_2
_geom_bond_publ_flag
V1 N5 1.652(8) . ?
V1 N2 1.880(9) . ?
V1 N3 1.942(9) . ?
V1 N4 1.956(8) . ?
V1 N1 2.323(9) . ?
K1 F1 2.813(6) 17 ?
K1 F16 2.692(6) . ?
K1 F20 3.176(6) 17 ?
K1 F21 3.107(6) . ?
K1 F2 2.986(6) 17 ?
K1 F22 2.990(7) 13_665 ?
K1 F19 2.907(7) 17 ?
K1 F9 2.901(6) 13_665 ?
K1 F11 2.828(7) 17 ?
K1 F8 3.006(7) 13_665 ?
K1 N6 2.771(8) . ?
F1 K1 2.813(6) 18_545 ?
F1 C8 1.358(11) . ?
F16 C26 1.333(12) . ?
F20 K1 3.176(6) 18_545 ?
F20 C30 1.321(11) . ?
F25 C36 1.318(11) . ?
F21 C32 1.353(10) . ?
F2 K1 2.987(6) 18_545 ?
F2 C9 1.337(11) . ?
F10 C18 1.331(12) . ?
F24 C35 1.343(11) . ?
F15 C24 1.339(13) . ?
F22 K1 2.990(7) 13_665 ?
F22 C33 1.376(11) . ?
F17 C27 1.369(11) . ?
F23 C34 1.334(10) . ?
F3 C10 1.349(12) . ?
F4 C11 1.349(11) . ?
F5 C12 1.338(11) . ?
F19 K1 2.907(7) 18_545 ?
F19 C29 1.403(11) . ?
F7 C15 1.331(13) . ?
F6 C14 1.302(12) . ?
F9 K1 2.901(6) 13_665 ?
F9 C17 1.350(12) . ?
F11 K1 2.828(7) 18_545 ?
F11 C20 1.342(13) . ?
F8 K1 3.006(7) 13_665 ?
F8 C16 1.400(13) . ?
F18 C28 1.389(12) . ?
F14 C23 1.353(13) . ?
N6 H6A 0.8800 . ?
N6 H6B 0.8800 . ?
N6 B1 1.503(14) . ?
N5 B1 1.607(14) . ?
N2 C7 1.417(13) . ?
N2 C2 1.508(13) . ?
F12 C21 1.322(13) . ?
N3 C13 1.399(13) . ?
N3 C6 1.463(12) . ?
N4 C19 1.343(13) . ?
N4 C4 1.495(12) . ?
N1 C5 1.450(14) . ?
N1 C3 1.496(13) . ?
N1 C1 1.478(14) . ?
C35 C36 1.455(13) . ?
C35 C34 1.345(14) . ?
F13 C22 1.397(13) . ?
C36 C31 1.356(13) . ?
C24 C19 1.402(16) . ?
C24 C23 1.339(16) . ?
C20 C19 1.320(15) . ?
C20 C21 1.353(17) . ?
C30 C25 1.364(14) . ?
C30 C29 1.357(14) . ?
C12 C7 1.435(14) . ?
C12 C11 1.334(14) . ?
C7 C8 1.360(14) . ?
C8 C9 1.341(14) . ?
C32 C31 1.364(13) . ?
C32 C33 1.390(13) . ?
C31 B1 1.617(14) . ?
C25 C26 1.384(14) . ?
C25 B1 1.596(16) . ?
C26 C27 1.374(15) . ?
C18 C13 1.426(14) . ?
C18 C17 1.330(14) . ?
C34 C33 1.340(14) . ?
C9 C10 1.371(14) . ?
C29 C28 1.390(15) . ?
C13 C14 1.400(15) . ?
C17 C16 1.336(16) . ?
C10 C11 1.362(15) . ?
C15 C14 1.369(14) . ?
C15 C16 1.395(15) . ?
C27 C28 1.381(15) . ?
C2 H2A 0.9900 . ?
C2 H2B 0.9900 . ?
C2 C1 1.526(14) . ?
C22 C23 1.386(17) . ?
C22 C21 1.364(17) . ?
C6 H6C 0.9900 . ?
C6 H6D 0.9900 . ?
C6 C5 1.470(15) . ?
C5 H5A 0.9900 . ?
C5 H5B 0.9900 . ?
C3 H3A 0.9900 . ?
C3 H3B 0.9900 . ?
C3 C4 1.485(15) . ?
C4 H4A 0.9900 . ?
C4 H4B 0.9900 . ?
C1 H1A 0.9900 . ?
C1 H1B 0.9900 . ?

loop_
_geom_torsion_atom_site_label_1
_geom_torsion_atom_site_label_2
_geom_torsion_atom_site_label_3
_geom_torsion_atom_site_label_4
_geom_torsion
_geom_torsion_site_symmetry_1
_geom_torsion_site_symmetry_2
_geom_torsion_site_symmetry_3
_geom_torsion_site_symmetry_4
_geom_torsion_publ_flag
V1 N5 B1 N6 7(3) . . . . ?
V1 N5 B1 C31 -113(2) . . . . ?
V1 N5 B1 C25 126(2) . . . . ?
V1 N2 C7 C12 -107.8(10) . . . . ?
V1 N2 C7 C8 69.8(13) . . . . ?
V1 N2 C2 C1 -50.1(11) . . . . ?
V1 N3 C13 C18 54.8(14) . . . . ?
V1 N3 C13 C14 -130.8(11) . . . . ?
V1 N3 C6 C5 -50.2(11) . . . . ?
V1 N4 C19 C24 66.7(14) . . . . ?
V1 N4 C19 C20 -113.7(11) . . . . ?
V1 N4 C4 C3 -48.4(11) . . . . ?
V1 N1 C5 C6 -33.2(10) . . . . ?
V1 N1 C3 C4 -30.2(11) . . . . ?
V1 N1 C1 C2 -32.2(11) . . . . ?
K1 F1 C8 C7 -167.6(7) 18_545 . . . ?
K1 F1 C8 C9 19.0(13) 18_545 . . . ?
K1 F16 C26 C25 60.9(14) . . . . ?
K1 F16 C26 C27 -119.6(9) . . . . ?
K1 F20 C30 C25 177.8(7) 18_545 . . . ?
K1 F20 C30 C29 1.8(11) 18_545 . . . ?
K1 F21 C32 C31 55.1(12) . . . . ?
K1 F21 C32 C33 -123.5(8) . . . . ?
K1 F2 C9 C8 -6.9(12) 18_545 . . . ?
K1 F2 C9 C10 169.9(8) 18_545 . . . ?
K1 F22 C33 C32 -84.3(12) 13_665 . . . ?
K1 F22 C33 C34 93.7(12) 13_665 . . . ?
K1 F19 C29 C30 4.4(14) 18_545 . . . ?
K1 F19 C29 C28 -177.3(7) 18_545 . . . ?
K1 F9 C17 C18 -169.8(9) 13_665 . . . ?
K1 F9 C17 C16 10.1(15) 13_665 . . . ?
K1 F11 C20 C19 113.8(11) 18_545 . . . ?
K1 F11 C20 C21 -64.9(13) 18_545 . . . ?
K1 F8 C16 C17 -9.6(14) 13_665 . . . ?
K1 F8 C16 C15 169.7(8) 13_665 . . . ?
K1 N6 B1 N5 -173.9(5) . . . . ?
K1 N6 B1 C31 -56.6(12) . . . . ?
K1 N6 B1 C25 65.3(10) . . . . ?
F1 C8 C9 F2 -6.8(15) . . . . ?
F1 C8 C9 C10 176.4(9) . . . . ?
F16 C26 C27 F17 3.0(14) . . . . ?
F16 C26 C27 C28 -178.0(9) . . . . ?
F20 C30 C25 C26 -173.1(9) . . . . ?
F20 C30 C25 B1 4.2(16) . . . . ?
F20 C30 C29 F19 -3.7(14) . . . . ?
F20 C30 C29 C28 178.1(10) . . . . ?
F25 C36 C31 C32 178.7(9) . . . . ?
F25 C36 C31 B1 3.1(15) . . . . ?
F21 C32 C31 C36 -179.9(9) . . . . ?
F21 C32 C31 B1 -4.8(17) . . . . ?
F21 C32 C33 F22 -2.3(15) . . . . ?
F21 C32 C33 C34 179.7(10) . . . . ?
F2 C9 C10 F3 -1.9(16) . . . . ?
F2 C9 C10 C11 179.4(10) . . . . ?
F10 C18 C13 N3 -3.0(17) . . . . ?
F10 C18 C13 C14 -178.0(10) . . . . ?
F10 C18 C17 F9 -3.4(19) . . . . ?
F10 C18 C17 C16 176.7(11) . . . . ?
F24 C35 C36 F25 2.0(15) . . . . ?
F24 C35 C36 C31 179.3(9) . . . . ?
F24 C35 C34 F23 -2.4(18) . . . . ?
F24 C35 C34 C33 -179.7(11) . . . . ?
F15 C24 C19 N4 3.8(15) . . . . ?
F15 C24 C19 C20 -175.9(9) . . . . ?
F15 C24 C23 F14 0.2(16) . . . . ?
F15 C24 C23 C22 174.5(10) . . . . ?
F17 C27 C28 F18 -1.0(16) . . . . ?
F17 C27 C28 C29 -177.9(9) . . . . ?
F23 C34 C33 F22 3.8(17) . . . . ?
F23 C34 C33 C32 -178.2(10) . . . . ?
F3 C10 C11 F4 1.9(17) . . . . ?
F3 C10 C11 C12 -175.9(10) . . . . ?
F5 C12 C7 N2 -1.9(15) . . . . ?
F5 C12 C7 C8 -179.7(9) . . . . ?
F5 C12 C11 F4 1.5(16) . . . . ?
F5 C12 C11 C10 179.2(10) . . . . ?
F19 C29 C28 F18 0.1(16) . . . . ?
F19 C29 C28 C27 176.9(9) . . . . ?
F7 C15 C14 F6 -1.4(18) . . . . ?
F7 C15 C14 C13 179.5(10) . . . . ?
F7 C15 C16 F8 -0.2(17) . . . . ?
F7 C15 C16 C17 179.1(11) . . . . ?
F9 C17 C16 F8 0.4(18) . . . . ?
F9 C17 C16 C15 -178.9(10) . . . . ?
F11 C20 C19 N4 -0.1(17) . . . . ?
F11 C20 C19 C24 179.6(9) . . . . ?
F11 C20 C21 F12 0.7(17) . . . . ?
F11 C20 C21 C22 180.0(10) . . . . ?
N5 V1 N2 C7 14.6(9) . . . . ?
N5 V1 N2 C2 -157.0(7) . . . . ?
N2 V1 N5 B1 154(3) . . . . ?
N2 C7 C8 F1 7.3(15) . . . . ?
N2 C7 C8 C9 -179.7(10) . . . . ?
N2 C2 C1 N1 51.0(13) . . . . ?
N3 V1 N5 B1 34(3) . . . . ?
N3 V1 N2 C7 126.8(8) . . . . ?
N3 V1 N2 C2 -44.8(8) . . . . ?
N3 C13 C14 F6 8.0(19) . . . . ?
N3 C13 C14 C15 -172.9(11) . . . . ?
N3 C6 C5 N1 52.8(12) . . . . ?
N4 V1 N5 B1 -86(3) . . . . ?
N4 V1 N2 C7 -92.3(9) . . . . ?
N4 V1 N2 C2 96.1(7) . . . . ?
N1 V1 N2 C7 -163.9(9) . . . . ?
N1 V1 N2 C2 24.5(7) . . . . ?
N1 C3 C4 N4 50.0(12) . . . . ?
C35 C36 C31 C32 1.6(15) . . . . ?
C35 C36 C31 B1 -174.0(10) . . . . ?
C35 C34 C33 F22 -178.9(10) . . . . ?
C35 C34 C33 C32 -0.9(18) . . . . ?
F13 C22 C23 F14 -5.5(17) . . . . ?
F13 C22 C23 C24 -179.7(10) . . . . ?
F13 C22 C21 F12 1.6(19) . . . . ?
F13 C22 C21 C20 -177.8(11) . . . . ?
C36 C35 C34 F23 178.3(10) . . . . ?
C36 C35 C34 C33 1.0(18) . . . . ?
C36 C31 B1 N6 173.0(9) . . . . ?
C36 C31 B1 N5 -70.4(12) . . . . ?
C36 C31 B1 C25 52.1(13) . . . . ?
C30 C25 C26 F16 175.1(9) . . . . ?
C30 C25 C26 C27 -4.3(15) . . . . ?
C30 C25 B1 N6 130.0(11) . . . . ?
C30 C25 B1 N5 12.8(15) . . . . ?
C30 C25 B1 C31 -106.8(12) . . . . ?
C30 C29 C28 F18 178.4(10) . . . . ?
C30 C29 C28 C27 -4.8(17) . . . . ?
C12 C7 C8 F1 -174.8(8) . . . . ?
C12 C7 C8 C9 -1.9(16) . . . . ?
C7 N2 C2 C1 137.0(10) . . . . ?
C7 C12 C11 F4 -178.8(9) . . . . ?
C7 C12 C11 C10 -1.1(17) . . . . ?
C7 C8 C9 F2 -179.6(9) . . . . ?
C7 C8 C9 C10 3.5(17) . . . . ?
C8 C9 C10 F3 174.9(10) . . . . ?
C8 C9 C10 C11 -3.8(17) . . . . ?
C19 N4 C4 C3 141.6(11) . . . . ?
C19 C24 C23 F14 -179.8(10) . . . . ?
C19 C24 C23 C22 -5.6(17) . . . . ?
C19 C20 C21 F12 -178.1(11) . . . . ?
C19 C20 C21 C22 1.3(19) . . . . ?
C32 C31 B1 N6 -2.0(15) . . . . ?
C32 C31 B1 N5 114.7(11) . . . . ?
C32 C31 B1 C25 -122.8(12) . . . . ?
C31 C32 C33 F22 179.2(10) . . . . ?
C31 C32 C33 C34 1.2(18) . . . . ?
C25 C30 C29 F19 -179.9(9) . . . . ?
C25 C30 C29 C28 1.9(17) . . . . ?
C25 C26 C27 F17 -177.6(9) . . . . ?
C25 C26 C27 C28 1.5(17) . . . . ?
C26 C25 B1 N6 -52.8(12) . . . . ?
C26 C25 B1 N5 -169.9(9) . . . . ?
C26 C25 B1 C31 70.4(12) . . . . ?
C26 C27 C28 F18 179.9(10) . . . . ?
C26 C27 C28 C29 3.0(16) . . . . ?
C18 C13 C14 F6 -177.3(10) . . . . ?
C18 C13 C14 C15 1.7(18) . . . . ?
C18 C17 C16 F8 -179.7(11) . . . . ?
C18 C17 C16 C15 1(2) . . . . ?
C34 C35 C36 F25 -178.7(10) . . . . ?
C34 C35 C36 C31 -1.4(17) . . . . ?
C9 C10 C11 F4 -179.5(10) . . . . ?
C9 C10 C11 C12 2.7(18) . . . . ?
C29 C30 C25 C26 2.6(15) . . . . ?
C29 C30 C25 B1 179.9(10) . . . . ?
C33 C32 C31 C36 -1.5(16) . . . . ?
C33 C32 C31 B1 173.7(10) . . . . ?
C13 N3 C6 C5 137.4(10) . . . . ?
C13 C18 C17 F9 -179.6(10) . . . . ?
C13 C18 C17 C16 1(2) . . . . ?
C17 C18 C13 N3 173.1(11) . . . . ?
C17 C18 C13 C14 -1.9(19) . . . . ?
C14 C15 C16 F8 179.6(10) . . . . ?
C14 C15 C16 C17 -1.1(19) . . . . ?
C16 C15 C14 F6 178.7(10) . . . . ?
C16 C15 C14 C13 -0.4(19) . . . . ?
C2 N2 C7 C12 64.0(12) . . . . ?
C2 N2 C7 C8 -118.3(11) . . . . ?
C11 C12 C7 N2 178.4(10) . . . . ?
C11 C12 C7 C8 0.6(15) . . . . ?
C6 N3 C13 C18 -133.9(11) . . . . ?
C6 N3 C13 C14 40.5(16) . . . . ?
C23 C24 C19 N4 -176.2(10) . . . . ?
C23 C24 C19 C20 4.1(16) . . . . ?
C23 C22 C21 F12 176.6(10) . . . . ?
C23 C22 C21 C20 -2.8(19) . . . . ?
C5 N1 C3 C4 -148.8(10) . . . . ?
C5 N1 C1 C2 84.2(12) . . . . ?
C3 N1 C5 C6 84.3(11) . . . . ?
C3 N1 C1 C2 -146.5(10) . . . . ?
C4 N4 C19 C24 -125.1(11) . . . . ?
C4 N4 C19 C20 54.6(15) . . . . ?
C21 C20 C19 N4 178.5(11) . . . . ?
C21 C20 C19 C24 -1.8(17) . . . . ?
C21 C22 C23 F14 179.1(11) . . . . ?
C21 C22 C23 C24 4.9(19) . . . . ?
C1 N1 C5 C6 -149.0(9) . . . . ?
C1 N1 C3 C4 84.8(12) . . . . ?
B1 C25 C26 F16 -2.4(15) . . . . ?
B1 C25 C26 C27 178.2(10) . . . . ?

loop_
_smtbx_masks_void_nr
_smtbx_masks_void_average_x
_smtbx_masks_void_average_y
_smtbx_masks_void_average_z
_smtbx_masks_void_volume
_smtbx_masks_void_count_electrons
_smtbx_masks_void_content
1 -0.502 -0.229 -0.075 16252.9 5995.9 ?
